data_7046523
loop_
_publ_author_name
'Sun, Juan'
'Yang, Meng'
'Xi, Lu'
'Ma, Yue'
'Li, Licun'

_publ_section_title
;
 Magnetic relaxation in [Ln(hfac)<sub>4</sub>]<sup>-</sup> anions with
 [Cu(hfac)-radical]<sub>n</sub><sup>n+</sup> cation chains as counterions.
;
_journal_issue 24
_journal_name_full 'Dalton transactions (Cambridge, England : 2003)'
_journal_page_first 8142
_journal_page_last 8148
_journal_paper_doi 10.1039/c8dt01651h
_journal_volume 47
_journal_year 2018
_chemical_formula_moiety 'C46 H27 Cu F30 Gd N5 O12'
_chemical_formula_sum 'C46 H27 Cu F30 Gd N5 O12'
_chemical_formula_weight 1632.53
_space_group_crystal_system monoclinic
_space_group_IT_number 14
_space_group_name_Hall '-P 2yn'
_space_group_name_H-M_alt 'P 1 21/n 1'
_symmetry_space_group_name_Hall '-P 2yn'
_symmetry_space_group_name_H-M 'P 1 21/n 1'
_atom_sites_solution_hydrogens geom
_audit_creation_method SHELXL-2014/7
_audit_update_record
;
2018-05-21 deposited with the CCDC.
2018-05-31 downloaded from the CCDC.
;
_cell_angle_alpha 90
_cell_angle_beta 104.535(2)
_cell_angle_gamma 90
_cell_formula_units_Z 4
_cell_length_a 17.0661(14)
_cell_length_b 20.1979(15)
_cell_length_c 17.4936(14)
_cell_measurement_reflns_used 10768
_cell_measurement_temperature 113
_cell_measurement_theta_max 27.5
_cell_measurement_theta_min 3.1
_cell_volume 5837.0(8)
_computing_data_collection 'CrystalClear-SM Expert 2.1 b42 (Rigaku, 2015)'
_computing_molecular_graphics Diamond
_computing_publication_material Diamond
_computing_structure_refinement 'SHELXL-2014/7 (Sheldrick, 2014)'
_computing_structure_solution SHELXL
_diffrn_ambient_temperature 113
_diffrn_measured_fraction_theta_full 0.991
_diffrn_measured_fraction_theta_max 0.982
_diffrn_measurement_device_type 'Rigaku Pilatus 200K'
_diffrn_measurement_method 'profile data from \w-scans'
_diffrn_radiation_type MoK\a
_diffrn_radiation_wavelength 0.71073
_diffrn_reflns_av_R_equivalents 0.0418
_diffrn_reflns_av_unetI/netI 0.0386
_diffrn_reflns_Laue_measured_fraction_full 0.991
_diffrn_reflns_Laue_measured_fraction_max 0.982
_diffrn_reflns_limit_h_max 22
_diffrn_reflns_limit_h_min -22
_diffrn_reflns_limit_k_max 26
_diffrn_reflns_limit_k_min -23
_diffrn_reflns_limit_l_max 22
_diffrn_reflns_limit_l_min -22
_diffrn_reflns_number 58914
_diffrn_reflns_point_group_measured_fraction_full 0.991
_diffrn_reflns_point_group_measured_fraction_max 0.982
_diffrn_reflns_theta_full 25.242
_diffrn_reflns_theta_max 27.509
_diffrn_reflns_theta_min 3.133
_exptl_absorpt_coefficient_mu 1.649
_exptl_absorpt_correction_T_max 0.673
_exptl_absorpt_correction_T_min 0.637
_exptl_absorpt_correction_type multi-scan
_exptl_absorpt_process_details SADABS
_exptl_crystal_colour green
_exptl_crystal_density_diffrn 1.858
_exptl_crystal_description block
_exptl_crystal_F_000 3188
_exptl_crystal_size_max 0.28
_exptl_crystal_size_mid 0.26
_exptl_crystal_size_min 0.24
_refine_diff_density_max 1.333
_refine_diff_density_min -0.742
_refine_diff_density_rms 0.101
_refine_ls_extinction_method none
_refine_ls_goodness_of_fit_ref 1.015
_refine_ls_hydrogen_treatment constr
_refine_ls_matrix_type full
_refine_ls_number_parameters 860
_refine_ls_number_reflns 13191
_refine_ls_number_restraints 6
_refine_ls_restrained_S_all 1.076
_refine_ls_R_factor_all 0.0628
_refine_ls_R_factor_gt 0.0425
_refine_ls_shift/su_max 0.003
_refine_ls_shift/su_mean 0.000
_refine_ls_structure_factor_coef Fsqd
_refine_ls_weighting_details 'w=1/[\s^2^(Fo^2^)+(0.0502P)^2^+12.5587P] where P=(Fo^2^+2Fc^2^)/3'
_refine_ls_weighting_scheme calc
_refine_ls_wR_factor_gt 0.0969
_refine_ls_wR_factor_ref 0.1073
_reflns_Friedel_coverage 0.000
_reflns_number_gt 10363
_reflns_number_total 13191
_reflns_threshold_expression 'I > 2\s(I)'
_cod_data_source_file c8dt01651h2.cif
_cod_data_source_block 1Gd
_cod_depositor_comments
;
The following automatic conversions were performed:

'_exptl_absorpt_correction_type' value 'Multi-scan' changed to
'multi-scan' according to
/home/data/users/saulius/crontab/automatic-downloads/rss-feeds/RSC/lib/dictionaries/cif_core.dic
dictionary named 'cif_core.dic' version 2.4.2 from 2011-04-26.

Automatic conversion script
Id: cif_fix_values 4973 2017-02-22 13:04:09Z antanas 

 Adding full bibliography for 7046523--7046524.cif.
;
_cod_database_code 7046523
_shelx_shelxl_version_number 2014/7
_shelx_space_group_comment
;
The symmetry employed for this shelxl refinement is uniquely defined
by the following loop, which should always be used as a source of
symmetry information in preference to the above space-group names.
They are only intended as comments.
;

loop_
_space_group_symop_operation_xyz
'x, y, z'
'-x+1/2, y+1/2, -z+1/2'
'-x, -y, -z'
'x-1/2, -y-1/2, z-1/2'

loop_
_atom_site_label
_atom_site_type_symbol
_atom_site_fract_x
_atom_site_fract_y
_atom_site_fract_z
_atom_site_U_iso_or_equiv
_atom_site_adp_type
_atom_site_occupancy
_atom_site_site_symmetry_order
_atom_site_calc_flag
_atom_site_refinement_flags_posn
_atom_site_refinement_flags_adp
Gd1 Gd 0.81981(2) 0.13824(2) 0.26283(2) 0.02425(6) Uani 1 1 d . .
Cu1 Cu 1.24181(3) 0.20459(2) 0.22657(3) 0.02319(11) Uani 1 1 d . .
O4 O 1.21744(16) 0.14331(14) 0.30205(15) 0.0294(6) Uani 1 1 d . .
O2 O 1.34376(15) 0.15858(13) 0.22886(14) 0.0236(5) Uani 1 1 d . .
O1 O 1.39761(18) -0.03416(13) 0.37534(16) 0.0320(6) Uani 1 1 d . .
F20 F 0.66118(17) 0.00413(14) 0.41754(15) 0.0460(7) Uani 1 1 d . .
F21 F 0.55719(16) -0.00910(14) 0.32078(16) 0.0461(7) Uani 1 1 d . .
F28 F 0.86766(18) 0.36455(13) 0.22050(19) 0.0533(7) Uani 1 1 d . .
F30 F 0.82240(18) 0.35123(13) 0.09604(17) 0.0508(7) Uani 1 1 d . .
N3 N 1.25583(18) 0.26287(16) 0.13853(18) 0.0245(7) Uani 1 1 d . .
N5 N 1.37244(19) 0.00589(15) 0.31918(18) 0.0247(7) Uani 1 1 d . .
N2 N 1.12906(19) 0.23466(16) 0.18850(18) 0.0256(7) Uani 1 1 d . .
O8 O 0.68185(17) 0.16529(14) 0.19517(18) 0.0336(6) Uani 1 1 d . .
N1 N 1.03687(18) 0.28500(15) 0.09632(17) 0.0220(6) Uani 1 1 d . .
O7 O 0.81761(16) 0.23932(13) 0.19489(16) 0.0284(6) Uani 1 1 d . .
O3 O 1.28913(18) 0.27567(14) 0.32160(16) 0.0328(6) Uani 1 1 d . .
O11 O 0.73730(16) 0.07310(13) 0.32326(15) 0.0268(6) Uani 1 1 d . .
C10 C 1.4925(2) 0.20744(18) 0.4527(2) 0.0229(7) Uani 1 1 d . .
H10 H 1.5154 0.2487 0.4486 0.027 Uiso 1 1 calc R U
C6 C 1.2625(2) 0.3567(2) 0.0242(2) 0.0307(9) Uani 1 1 d . .
H6 H 1.2650 0.3880 -0.0141 0.037 Uiso 1 1 calc R U
N4 N 1.34887(19) 0.09614(15) 0.24889(17) 0.0232(6) Uani 1 1 d . .
C15 C 1.3803(2) 0.07261(18) 0.3218(2) 0.0213(7) Uani 1 1 d . .
F29 F 0.74985(16) 0.40174(11) 0.16180(17) 0.0455(7) Uani 1 1 d . .
C3 C 1.1171(2) 0.27233(18) 0.1244(2) 0.0219(7) Uani 1 1 d . .
F17 F 0.7443(2) 0.32570(17) 0.47685(18) 0.0707(10) Uani 1 1 d . .
F1 F 1.2212(2) 0.04691(15) 0.41612(19) 0.0617(8) Uani 1 1 d . .
O6 O 0.76577(18) 0.21023(14) 0.34466(17) 0.0350(7) Uani 1 1 d . .
O5 O 0.92872(18) 0.20184(15) 0.34408(17) 0.0358(7) Uani 1 1 d . .
O12 O 0.76261(17) 0.05284(13) 0.17231(16) 0.0299(6) Uani 1 1 d . .
C43 C 0.6959(3) 0.02495(19) 0.1618(2) 0.0277(8) Uani 1 1 d . .
F16 F 0.7061(2) 0.35709(15) 0.35682(19) 0.0629(9) Uani 1 1 d . .
O9 O 0.90619(18) 0.05556(15) 0.33396(18) 0.0367(7) Uani 1 1 d . .
F5 F 1.3511(2) 0.30181(15) 0.51529(18) 0.0746(11) Uani 1 1 d . .
C13 C 1.4233(2) 0.08452(18) 0.4668(2) 0.0219(7) Uani 1 1 d . .
H13 H 1.4000 0.0436 0.4715 0.026 Uiso 1 1 calc R U
F18 F 0.6545(2) 0.27009(17) 0.3948(3) 0.0806(12) Uani 1 1 d . .
F26 F 0.51601(18) 0.26122(18) 0.1148(2) 0.0788(11) Uani 1 1 d . .
C1AA C 1.1887(2) 0.34169(19) 0.0410(2) 0.0267(8) Uani 1 1 d . .
H1AA H 1.1415 0.3631 0.0145 0.032 Uiso 1 1 calc R U
F19 F 0.59243(18) 0.08826(13) 0.36669(19) 0.0545(8) Uani 1 1 d . .
F22 F 0.6321(2) 0.05156(15) 0.03092(16) 0.0679(10) Uani 1 1 d . .
C32 C 0.8007(3) 0.3519(2) 0.1646(3) 0.0348(9) Uani 1 1 d . .
C4 C 1.1872(2) 0.29442(18) 0.0980(2) 0.0219(7) Uani 1 1 d . .
C2 C 0.9977(2) 0.2539(2) 0.1466(2) 0.0283(8) Uani 1 1 d . .
H2 H 0.9423 0.2542 0.1427 0.034 Uiso 1 1 calc R U
C24 C 1.2421(3) 0.2126(2) 0.4162(2) 0.0382(10) Uani 1 1 d . .
H24 H 1.2361 0.2143 0.4676 0.046 Uiso 1 1 calc R U
C14 C 1.4624(2) 0.11898(18) 0.5339(2) 0.0231(7) Uani 1 1 d . .
H14 H 1.4653 0.1015 0.5837 0.028 Uiso 1 1 calc R U
C46 C 0.6209(2) 0.0303(2) 0.3495(3) 0.0308(9) Uani 1 1 d . .
C7 C 1.3319(2) 0.3243(2) 0.0654(2) 0.0320(9) Uani 1 1 d . .
H7 H 1.3817 0.3335 0.0552 0.038 Uiso 1 1 calc R U
F3 F 1.1686(2) 0.11528(19) 0.48109(18) 0.0741(10) Uani 1 1 d . .
C33 C 0.7654(2) 0.28442(19) 0.1779(2) 0.0281(8) Uani 1 1 d . .
C12 C 1.4187(2) 0.11104(18) 0.3920(2) 0.0193(7) Uani 1 1 d . .
C11 C 1.4533(2) 0.17312(18) 0.3854(2) 0.0216(7) Uani 1 1 d . .
H11 H 1.4498 0.1913 0.3358 0.026 Uiso 1 1 calc R U
C23 C 1.2788(3) 0.2671(2) 0.3884(3) 0.0361(10) Uani 1 1 d . .
F2 F 1.1045(2) 0.0883(2) 0.3653(2) 0.0840(13) Uani 1 1 d . .
C35 C 0.6473(2) 0.2186(2) 0.1767(3) 0.0338(9) Uani 1 1 d . .
C17 C 1.2459(3) 0.0600(2) 0.1294(2) 0.0368(10) Uani 1 1 d . .
H17A H 1.2291 0.0236 0.0937 0.055 Uiso 1 1 calc R U
H17B H 1.2523 0.0989 0.1001 0.055 Uiso 1 1 calc R U
H17C H 1.2057 0.0680 0.1581 0.055 Uiso 1 1 calc R U
F10 F 1.0381(3) -0.0274(2) 0.4253(3) 0.118(2) Uani 1 1 d . .
F23 F 0.6017(3) -0.04216(19) 0.06995(19) 0.0871(13) Uani 1 1 d . .
C19 C 1.3229(3) -0.0188(2) 0.2399(2) 0.0310(9) Uani 1 1 d . .
C8 C 1.3260(2) 0.2781(2) 0.1219(2) 0.0311(9) Uani 1 1 d . .
H8 H 1.3728 0.2567 0.1495 0.037 Uiso 1 1 calc R U
C16 C 1.3262(2) 0.0431(2) 0.1871(2) 0.0281(8) Uani 1 1 d . .
C34 C 0.6829(3) 0.2799(2) 0.1688(3) 0.0331(9) Uani 1 1 d . .
H34 H 0.6508 0.3176 0.1574 0.040 Uiso 1 1 calc R U
C30 C 0.7896(3) 0.2622(2) 0.3812(2) 0.0351(10) Uani 1 1 d . .
C28 C 0.9314(3) 0.2543(2) 0.3826(3) 0.0369(10) Uani 1 1 d . .
C41 C 0.9752(3) -0.0440(3) 0.3719(4) 0.0591(15) Uani 1 1 d . .
C45 C 0.6755(2) 0.04042(18) 0.2929(2) 0.0258(8) Uani 1 1 d . .
C31 C 0.7226(3) 0.3039(2) 0.4032(3) 0.0481(12) Uani 1 1 d . .
C39 C 0.9649(3) 0.0072(2) 0.2390(3) 0.0483(12) Uani 1 1 d . .
H39 H 0.9900 -0.0310 0.2272 0.058 Uiso 1 1 calc R U
F4 F 1.3511(6) 0.3654(3) 0.4223(2) 0.182(4) Uani 1 1 d . .
F11 F 0.9208(3) -0.0623(2) 0.4076(3) 0.1110(17) Uani 1 1 d . .
C40 C 0.9455(3) 0.0110(2) 0.3106(3) 0.0420(11) Uani 1 1 d . .
C20 C 1.2392(3) -0.0348(2) 0.2509(3) 0.0404(11) Uani 1 1 d . .
H20A H 1.2161 0.0042 0.2676 0.061 Uiso 1 1 calc R U
H20B H 1.2436 -0.0688 0.2901 0.061 Uiso 1 1 calc R U
H20C H 1.2050 -0.0500 0.2017 0.061 Uiso 1 1 calc R U
F6 F 1.2510(4) 0.3569(3) 0.4610(3) 0.176(4) Uani 1 1 d . .
C22 C 1.3093(4) 0.3223(3) 0.4481(3) 0.0571(15) Uani 1 1 d . .
C29 C 0.8676(3) 0.2869(2) 0.4025(3) 0.0431(11) Uani 1 1 d . .
H29 H 0.8776 0.3263 0.4308 0.052 Uiso 1 1 calc R U
F25 F 0.5337(2) 0.2152(4) 0.2244(3) 0.1422(18) Uani 1 1 d . U
C0AA C 1.2150(2) 0.1577(2) 0.3727(2) 0.0314(9) Uani 1 1 d . .
C21 C 1.3641(3) -0.0806(2) 0.2181(3) 0.0443(11) Uani 1 1 d . .
H21A H 1.3593 -0.1161 0.2531 0.067 Uiso 1 1 calc R U
H21B H 1.4203 -0.0714 0.2228 0.067 Uiso 1 1 calc R U
H21C H 1.3385 -0.0931 0.1648 0.067 Uiso 1 1 calc R U
C44 C 0.6498(3) 0.01548(19) 0.2165(2) 0.0291(8) Uani 1 1 d . .
H44 H 0.6014 -0.0078 0.2017 0.035 Uiso 1 1 calc R U
F24 F 0.7158(2) -0.0270(2) 0.04722(18) 0.0796(12) Uani 1 1 d . .
C26 C 1.1770(3) 0.1016(3) 0.4099(3) 0.0450(12) Uani 1 1 d . .
C36 C 0.5550(3) 0.2160(3) 0.1618(4) 0.0540(14) Uani 1 1 d . .
C42 C 0.6607(3) 0.0013(2) 0.0772(3) 0.0398(10) Uani 1 1 d . .
O10 O 0.91359(17) 0.11150(14) 0.18861(18) 0.0351(7) Uani 1 1 d . .
C38 C 0.9489(3) 0.0577(2) 0.1838(3) 0.0404(11) Uani 1 1 d . .
F12 F 0.9896(4) -0.1005(2) 0.3385(3) 0.141(2) Uani 1 1 d . .
C37 C 0.9762(4) 0.0492(3) 0.1076(4) 0.0578(15) Uani 1 1 d . .
C1 C 1.0548(2) 0.2232(2) 0.2025(2) 0.0309(9) Uani 1 1 d . .
H1 H 1.0454 0.1982 0.2439 0.037 Uiso 1 1 calc R U
F13 F 1.0514(3) 0.2919(3) 0.3533(2) 0.1099(18) Uani 1 1 d . .
F15 F 1.0649(2) 0.2435(2) 0.4599(3) 0.0967(13) Uani 1 1 d . .
F14 F 1.0190(2) 0.3390(2) 0.4497(3) 0.1083(17) Uani 1 1 d . .
F8 F 0.9131(3) 0.0400(2) 0.0474(2) 0.0910(13) Uani 1 1 d . .
F27 F 0.5252(2) 0.1612(2) 0.1238(4) 0.136(2) Uani 1 1 d . .
F9 F 1.0235(3) -0.0016(3) 0.1078(3) 0.122(2) Uani 1 1 d . .
F7 F 1.0113(3) 0.1015(2) 0.0881(3) 0.125(2) Uani 1 1 d . .
C27 C 1.0168(4) 0.2837(3) 0.4105(3) 0.0553(14) Uani 1 1 d . .
C9 C 1.4972(2) 0.17960(19) 0.5263(2) 0.0222(7) Uani 1 1 d . .
C18 C 1.3946(3) 0.0415(2) 0.1453(2) 0.0381(10) Uani 1 1 d . .
H18A H 1.3850 0.0064 0.1070 0.057 Uiso 1 1 calc R U
H18B H 1.4451 0.0339 0.1834 0.057 Uiso 1 1 calc R U
H18C H 1.3968 0.0830 0.1193 0.057 Uiso 1 1 calc R U

loop_
_atom_site_aniso_label
_atom_site_aniso_U_11
_atom_site_aniso_U_22
_atom_site_aniso_U_33
_atom_site_aniso_U_23
_atom_site_aniso_U_13
_atom_site_aniso_U_12
Gd1 0.02105(10) 0.02443(10) 0.02936(11) 0.00030(8) 0.01020(7) -0.00102(8)
Cu1 0.0180(2) 0.0311(2) 0.0189(2) 0.00762(18) 0.00190(17) 0.00123(18)
O4 0.0255(14) 0.0379(15) 0.0243(14) 0.0118(12) 0.0053(11) -0.0010(12)
O2 0.0208(13) 0.0281(13) 0.0209(13) 0.0073(10) 0.0033(10) 0.0020(10)
O1 0.0390(17) 0.0236(14) 0.0296(15) 0.0040(12) 0.0015(13) 0.0011(12)
F20 0.0479(16) 0.0603(17) 0.0343(14) 0.0101(13) 0.0186(12) -0.0040(13)
F21 0.0379(15) 0.0548(16) 0.0508(16) -0.0029(13) 0.0207(12) -0.0179(13)
F28 0.0443(17) 0.0356(14) 0.071(2) -0.0012(13) -0.0034(15) -0.0134(12)
F30 0.0568(18) 0.0464(16) 0.0584(17) 0.0110(13) 0.0317(15) -0.0068(13)
N3 0.0184(16) 0.0306(17) 0.0232(16) 0.0057(13) 0.0029(13) -0.0002(13)
N5 0.0260(17) 0.0240(16) 0.0227(16) -0.0012(13) 0.0033(13) -0.0011(13)
N2 0.0196(16) 0.0359(18) 0.0210(15) 0.0071(13) 0.0045(13) 0.0001(13)
O8 0.0250(15) 0.0309(15) 0.0449(17) 0.0050(13) 0.0090(13) -0.0027(12)
N1 0.0142(14) 0.0298(16) 0.0210(15) 0.0057(13) 0.0027(12) 0.0010(12)
O7 0.0231(14) 0.0276(14) 0.0364(15) 0.0012(12) 0.0114(12) -0.0002(11)
O3 0.0358(17) 0.0333(15) 0.0257(15) 0.0040(12) 0.0008(12) 0.0022(13)
O11 0.0273(14) 0.0281(14) 0.0268(14) -0.0004(11) 0.0100(11) -0.0040(11)
C10 0.0201(18) 0.0235(18) 0.0251(18) -0.0008(15) 0.0059(15) -0.0049(14)
C6 0.026(2) 0.037(2) 0.030(2) 0.0070(17) 0.0083(17) -0.0041(17)
N4 0.0207(16) 0.0274(16) 0.0200(15) 0.0011(12) 0.0023(13) 0.0004(13)
C15 0.0174(17) 0.0249(18) 0.0205(17) -0.0001(14) 0.0025(14) -0.0004(14)
F29 0.0444(16) 0.0228(12) 0.0720(19) 0.0029(12) 0.0195(14) 0.0020(11)
C3 0.0170(17) 0.0269(18) 0.0206(18) 0.0027(14) 0.0024(14) 0.0013(14)
F17 0.107(3) 0.065(2) 0.0509(18) -0.0074(16) 0.0386(19) 0.028(2)
F1 0.071(2) 0.0520(18) 0.065(2) 0.0269(15) 0.0233(17) -0.0035(16)
O6 0.0366(17) 0.0326(16) 0.0407(17) -0.0042(13) 0.0192(14) -0.0035(13)
O5 0.0320(16) 0.0393(17) 0.0355(16) -0.0056(13) 0.0073(13) -0.0040(13)
O12 0.0327(16) 0.0311(14) 0.0289(14) -0.0022(12) 0.0136(12) -0.0030(12)
C43 0.034(2) 0.0221(19) 0.0263(19) 0.0003(15) 0.0056(17) 0.0004(16)
F16 0.083(2) 0.0495(18) 0.0617(19) 0.0076(15) 0.0279(18) 0.0232(16)
O9 0.0284(16) 0.0363(16) 0.0443(17) 0.0062(14) 0.0074(13) -0.0001(13)
F5 0.105(3) 0.0507(18) 0.0418(17) -0.0008(14) -0.0298(18) 0.0092(18)
C13 0.0213(18) 0.0241(18) 0.0200(17) 0.0004(14) 0.0046(15) -0.0020(14)
F18 0.066(2) 0.060(2) 0.139(3) -0.024(2) 0.068(2) -0.0024(17)
F26 0.0273(16) 0.077(2) 0.129(3) 0.035(2) 0.0130(18) 0.0092(15)
C1AA 0.0211(19) 0.032(2) 0.0261(19) 0.0065(16) 0.0042(16) 0.0008(15)
F19 0.0584(19) 0.0417(15) 0.079(2) -0.0060(14) 0.0466(17) 0.0062(13)
F22 0.108(3) 0.0477(17) 0.0333(15) 0.0013(13) -0.0102(16) 0.0131(18)
C32 0.030(2) 0.030(2) 0.045(3) 0.0023(18) 0.010(2) -0.0021(17)
C4 0.0155(17) 0.0278(19) 0.0215(18) 0.0016(15) 0.0030(14) -0.0002(14)
C2 0.0154(18) 0.042(2) 0.028(2) 0.0103(17) 0.0070(15) -0.0015(16)
C24 0.043(3) 0.051(3) 0.023(2) 0.0061(19) 0.0119(19) 0.011(2)
C14 0.0237(19) 0.0277(18) 0.0172(17) 0.0025(14) 0.0040(15) 0.0019(15)
C46 0.029(2) 0.027(2) 0.040(2) -0.0005(17) 0.0153(18) -0.0025(16)
C7 0.0183(19) 0.042(2) 0.036(2) 0.0087(18) 0.0081(17) -0.0021(17)
F3 0.093(3) 0.095(3) 0.0462(18) 0.0170(17) 0.0404(18) -0.015(2)
C33 0.032(2) 0.0242(19) 0.030(2) 0.0001(16) 0.0121(17) -0.0018(16)
C12 0.0120(16) 0.0237(17) 0.0210(17) -0.0003(14) 0.0018(14) 0.0030(13)
C11 0.0199(18) 0.0250(19) 0.0197(17) 0.0027(14) 0.0045(14) -0.0012(14)
C23 0.039(2) 0.033(2) 0.031(2) 0.0041(18) -0.0006(19) 0.0119(19)
F2 0.0456(19) 0.132(3) 0.067(2) 0.045(2) 0.0001(16) -0.042(2)
C35 0.023(2) 0.034(2) 0.047(3) 0.0050(19) 0.0124(18) 0.0010(17)
C17 0.035(2) 0.045(3) 0.023(2) 0.0001(18) -0.0067(18) -0.0057(19)
F10 0.091(3) 0.102(3) 0.120(3) 0.071(3) -0.050(3) -0.044(3)
F23 0.119(3) 0.093(3) 0.0453(18) -0.0242(18) 0.0134(19) -0.070(2)
C19 0.033(2) 0.032(2) 0.0237(19) -0.0072(16) -0.0014(17) -0.0056(17)
C8 0.0172(19) 0.040(2) 0.034(2) 0.0106(18) 0.0037(16) 0.0020(16)
C16 0.030(2) 0.032(2) 0.0195(18) -0.0055(15) 0.0004(16) -0.0014(16)
C34 0.029(2) 0.025(2) 0.048(3) 0.0065(18) 0.0131(19) 0.0028(17)
C30 0.050(3) 0.030(2) 0.030(2) 0.0011(17) 0.019(2) 0.0011(19)
C28 0.040(3) 0.038(2) 0.032(2) -0.0022(19) 0.0086(19) -0.0066(19)
C41 0.044(3) 0.042(3) 0.085(4) 0.020(3) 0.006(3) 0.007(2)
C45 0.028(2) 0.0216(18) 0.030(2) 0.0044(15) 0.0119(17) 0.0026(15)
C31 0.065(4) 0.037(3) 0.052(3) -0.005(2) 0.032(3) 0.001(2)
C39 0.036(3) 0.040(3) 0.064(3) -0.003(2) 0.006(2) 0.013(2)
F4 0.385(11) 0.095(3) 0.051(2) -0.026(2) 0.026(4) -0.136(5)
F11 0.075(3) 0.098(3) 0.159(4) 0.086(3) 0.025(3) 0.003(2)
C40 0.026(2) 0.037(2) 0.058(3) 0.005(2) 0.000(2) -0.0007(19)
C20 0.035(2) 0.048(3) 0.033(2) 0.002(2) -0.0018(19) -0.016(2)
F6 0.170(6) 0.164(5) 0.136(4) -0.104(4) -0.069(4) 0.123(5)
C22 0.090(5) 0.039(3) 0.034(3) 0.001(2) 0.000(3) 0.016(3)
C29 0.052(3) 0.038(2) 0.042(3) -0.014(2) 0.018(2) -0.012(2)
F25 0.040(2) 0.307(5) 0.091(3) 0.032(3) 0.038(2) 0.003(3)
C0AA 0.025(2) 0.044(2) 0.025(2) 0.0134(18) 0.0043(17) 0.0057(17)
C21 0.058(3) 0.031(2) 0.040(3) -0.012(2) 0.005(2) -0.001(2)
C44 0.029(2) 0.0238(19) 0.034(2) -0.0031(16) 0.0076(17) -0.0049(16)
F24 0.088(3) 0.103(3) 0.0428(17) -0.0303(18) 0.0087(17) 0.034(2)
C26 0.035(3) 0.064(3) 0.036(2) 0.015(2) 0.009(2) -0.006(2)
C36 0.028(2) 0.046(3) 0.092(4) 0.029(3) 0.023(3) 0.003(2)
C42 0.051(3) 0.038(2) 0.031(2) -0.0031(19) 0.010(2) -0.002(2)
O10 0.0288(16) 0.0335(15) 0.0477(18) -0.0011(14) 0.0187(14) 0.0018(13)
C38 0.027(2) 0.043(3) 0.050(3) -0.010(2) 0.009(2) 0.0048(19)
F12 0.229(7) 0.064(3) 0.126(4) 0.029(3) 0.037(4) 0.062(4)
C37 0.055(3) 0.060(3) 0.067(4) -0.014(3) 0.031(3) 0.010(3)
C1 0.024(2) 0.041(2) 0.028(2) 0.0114(18) 0.0071(17) -0.0013(17)
F13 0.094(3) 0.170(5) 0.074(3) -0.034(3) 0.038(2) -0.092(3)
F15 0.045(2) 0.119(4) 0.111(3) -0.004(3) -0.010(2) -0.010(2)
F14 0.061(2) 0.093(3) 0.166(4) -0.083(3) 0.021(3) -0.030(2)
F8 0.089(3) 0.134(4) 0.053(2) -0.009(2) 0.024(2) 0.018(3)
F27 0.031(2) 0.072(3) 0.283(7) -0.005(4) 0.001(3) -0.0159(19)
F9 0.152(4) 0.142(4) 0.088(3) 0.006(3) 0.057(3) 0.101(4)
F7 0.165(5) 0.113(4) 0.145(4) -0.047(3) 0.131(4) -0.046(3)
C27 0.053(3) 0.065(4) 0.045(3) -0.017(3) 0.008(3) -0.019(3)
C9 0.0139(17) 0.032(2) 0.0198(17) -0.0040(15) 0.0029(14) 0.0021(14)
C18 0.041(3) 0.047(3) 0.027(2) -0.0089(19) 0.0114(19) -0.004(2)

loop_
_atom_type_symbol
_atom_type_description
_atom_type_scat_dispersion_real
_atom_type_scat_dispersion_imag
_atom_type_scat_source
C C 0.0033 0.0016 'International Tables Vol C Tables 4.2.6.8 and 6.1.1.4'
H H 0.0000 0.0000 'International Tables Vol C Tables 4.2.6.8 and 6.1.1.4'
Cu Cu 0.3201 1.2651 'International Tables Vol C Tables 4.2.6.8 and 6.1.1.4'
F F 0.0171 0.0103 'International Tables Vol C Tables 4.2.6.8 and 6.1.1.4'
Gd Gd -0.1653 3.9035 'International Tables Vol C Tables 4.2.6.8 and 6.1.1.4'
N N 0.0061 0.0033 'International Tables Vol C Tables 4.2.6.8 and 6.1.1.4'
O O 0.0106 0.0060 'International Tables Vol C Tables 4.2.6.8 and 6.1.1.4'

loop_
_geom_angle_atom_site_label_1
_geom_angle_atom_site_label_2
_geom_angle_atom_site_label_3
_geom_angle
_geom_angle_site_symmetry_3
O7 Gd1 O10 81.27(9) .
O7 Gd1 O9 143.69(10) .
O10 Gd1 O9 73.08(10) .
O7 Gd1 O11 140.54(9) .
O10 Gd1 O11 132.91(9) .
O9 Gd1 O11 74.57(10) .
O7 Gd1 O12 109.89(9) .
O10 Gd1 O12 71.94(10) .
O9 Gd1 O12 86.32(10) .
O11 Gd1 O12 72.72(9) .
O7 Gd1 O6 79.33(9) .
O10 Gd1 O6 152.55(10) .
O9 Gd1 O6 113.52(10) .
O11 Gd1 O6 72.95(9) .
O12 Gd1 O6 133.34(10) .
O7 Gd1 O5 75.40(10) .
O10 Gd1 O5 85.26(10) .
O9 Gd1 O5 77.24(10) .
O11 Gd1 O5 119.44(9) .
O12 Gd1 O5 155.05(10) .
O6 Gd1 O5 71.20(10) .
O7 Gd1 O8 70.56(9) .
O10 Gd1 O8 119.57(10) .
O9 Gd1 O8 145.02(10) .
O11 Gd1 O8 74.23(9) .
O12 Gd1 O8 69.60(10) .
O6 Gd1 O8 71.33(10) .
O5 Gd1 O8 132.92(10) .
O4 Cu1 O2 91.40(11) .
O4 Cu1 N2 93.97(12) .
O2 Cu1 N2 159.88(12) .
O4 Cu1 N3 172.92(12) .
O2 Cu1 N3 91.01(11) .
N2 Cu1 N3 81.58(12) .
O4 Cu1 O3 90.16(11) .
O2 Cu1 O3 97.97(11) .
N2 Cu1 O3 101.39(12) .
N3 Cu1 O3 96.10(12) .
C0AA O4 Cu1 125.5(3) .
N4 O2 Cu1 117.5(2) .
C8 N3 C4 118.5(3) .
C8 N3 Cu1 126.2(3) .
C4 N3 Cu1 115.0(2) .
O1 N5 C15 126.9(3) .
O1 N5 C19 120.2(3) .
C15 N5 C19 112.7(3) .
C3 N2 C1 107.2(3) .
C3 N2 Cu1 113.1(2) .
C1 N2 Cu1 139.2(3) .
C35 O8 Gd1 132.0(3) .
C3 N1 C2 106.8(3) .
C3 N1 C9 128.4(3) 4_565
C2 N1 C9 124.8(3) 4_565
C33 O7 Gd1 131.9(2) .
C23 O3 Cu1 120.8(3) .
C45 O11 Gd1 129.9(2) .
C11 C10 C9 119.2(3) .
C11 C10 H10 120.4 .
C9 C10 H10 120.4 .
C7 C6 C1AA 119.0(4) .
C7 C6 H6 120.5 .
C1AA C6 H6 120.5 .
O2 N4 C15 125.6(3) .
O2 N4 C16 120.5(3) .
C15 N4 C16 113.7(3) .
N4 C15 N5 108.0(3) .
N4 C15 C12 126.8(3) .
N5 C15 C12 125.2(3) .
N2 C3 N1 109.9(3) .
N2 C3 C4 118.6(3) .
N1 C3 C4 131.4(3) .
C30 O6 Gd1 134.3(3) .
C28 O5 Gd1 133.5(3) .
C43 O12 Gd1 129.5(2) .
O12 C43 C44 127.9(4) .
O12 C43 C42 114.1(3) .
C44 C43 C42 118.0(4) .
C40 O9 Gd1 130.7(3) .
C14 C13 C12 120.2(3) .
C14 C13 H13 119.9 .
C12 C13 H13 119.9 .
C4 C1AA C6 118.9(4) .
C4 C1AA H1AA 120.6 .
C6 C1AA H1AA 120.6 .
F29 C32 F28 108.4(4) .
F29 C32 F30 107.4(3) .
F28 C32 F30 106.3(4) .
F29 C32 C33 113.8(3) .
F28 C32 C33 111.0(4) .
F30 C32 C33 109.6(3) .
N3 C4 C1AA 121.8(3) .
N3 C4 C3 111.0(3) .
C1AA C4 C3 127.2(3) .
C1 C2 N1 107.1(3) .
C1 C2 H2 126.4 .
N1 C2 H2 126.4 .
C0AA C24 C23 124.2(4) .
C0AA C24 H24 117.9 .
C23 C24 H24 117.9 .
C13 C14 C9 119.5(3) .
C13 C14 H14 120.3 .
C9 C14 H14 120.3 .
F20 C46 F19 106.5(3) .
F20 C46 F21 106.8(3) .
F19 C46 F21 107.5(3) .
F20 C46 C45 111.7(3) .
F19 C46 C45 110.2(3) .
F21 C46 C45 113.9(3) .
C8 C7 C6 119.0(4) .
C8 C7 H7 120.5 .
C6 C7 H7 120.5 .
O7 C33 C34 128.4(4) .
O7 C33 C32 113.5(3) .
C34 C33 C32 118.1(4) .
C11 C12 C13 119.5(3) .
C11 C12 C15 121.0(3) .
C13 C12 C15 119.4(3) .
C10 C11 C12 120.1(3) .
C10 C11 H11 119.9 .
C12 C11 H11 119.9 .
O3 C23 C24 128.0(4) .
O3 C23 C22 116.0(4) .
C24 C23 C22 116.0(4) .
O8 C35 C34 127.5(4) .
O8 C35 C36 114.7(4) .
C34 C35 C36 117.8(4) .
C16 C17 H17A 109.5 .
C16 C17 H17B 109.5 .
H17A C17 H17B 109.5 .
C16 C17 H17C 109.5 .
H17A C17 H17C 109.5 .
H17B C17 H17C 109.5 .
N5 C19 C20 106.3(3) .
N5 C19 C21 108.2(3) .
C20 C19 C21 111.3(4) .
N5 C19 C16 100.5(3) .
C20 C19 C16 114.7(4) .
C21 C19 C16 114.8(4) .
N3 C8 C7 122.8(4) .
N3 C8 H8 118.6 .
C7 C8 H8 118.6 .
N4 C16 C18 105.7(3) .
N4 C16 C17 110.1(3) .
C18 C16 C17 110.9(3) .
N4 C16 C19 100.7(3) .
C18 C16 C19 114.2(3) .
C17 C16 C19 114.2(3) .
C33 C34 C35 120.2(4) .
C33 C34 H34 119.9 .
C35 C34 H34 119.9 .
O6 C30 C29 127.7(4) .
O6 C30 C31 114.9(4) .
C29 C30 C31 117.4(4) .
O5 C28 C29 127.7(4) .
O5 C28 C27 113.7(4) .
C29 C28 C27 118.6(4) .
F10 C41 F11 107.2(6) .
F10 C41 F12 109.3(6) .
F11 C41 F12 101.6(5) .
F10 C41 C40 112.8(5) .
F11 C41 C40 113.0(5) .
F12 C41 C40 112.1(5) .
O11 C45 C44 129.0(3) .
O11 C45 C46 112.5(3) .
C44 C45 C46 118.4(4) .
F17 C31 F18 107.6(4) .
F17 C31 F16 106.8(4) .
F18 C31 F16 107.6(5) .
F17 C31 C30 112.4(5) .
F18 C31 C30 112.1(4) .
F16 C31 C30 110.2(4) .
C40 C39 C38 122.9(4) .
C40 C39 H39 118.5 .
C38 C39 H39 118.5 .
O9 C40 C39 127.5(4) .
O9 C40 C41 113.7(5) .
C39 C40 C41 118.8(5) .
C19 C20 H20A 109.5 .
C19 C20 H20B 109.5 .
H20A C20 H20B 109.5 .
C19 C20 H20C 109.5 .
H20A C20 H20C 109.5 .
H20B C20 H20C 109.5 .
F4 C22 F6 102.6(6) .
F4 C22 F5 108.2(6) .
F6 C22 F5 107.0(5) .
F4 C22 C23 112.4(5) .
F6 C22 C23 111.8(5) .
F5 C22 C23 114.0(4) .
C30 C29 C28 121.6(4) .
C30 C29 H29 119.2 .
C28 C29 H29 119.2 .
O4 C0AA C24 129.5(4) .
O4 C0AA C26 111.3(4) .
C24 C0AA C26 119.2(4) .
C19 C21 H21A 109.5 .
C19 C21 H21B 109.5 .
H21A C21 H21B 109.5 .
C19 C21 H21C 109.5 .
H21A C21 H21C 109.5 .
H21B C21 H21C 109.5 .
C45 C44 C43 120.9(4) .
C45 C44 H44 119.6 .
C43 C44 H44 119.6 .
F2 C26 F3 107.2(4) .
F2 C26 F1 108.1(5) .
F3 C26 F1 106.9(4) .
F2 C26 C0AA 109.6(4) .
F3 C26 C0AA 113.9(4) .
F1 C26 C0AA 110.9(4) .
F25 C36 F26 110.6(5) .
F25 C36 F27 105.8(5) .
F26 C36 F27 101.5(5) .
F25 C36 C35 111.6(5) .
F26 C36 C35 115.2(4) .
F27 C36 C35 111.3(4) .
F22 C42 F23 107.4(4) .
F22 C42 F24 106.3(4) .
F23 C42 F24 106.1(4) .
F22 C42 C43 110.5(4) .
F23 C42 C43 114.0(4) .
F24 C42 C43 112.0(4) .
C38 O10 Gd1 129.6(3) .
O10 C38 C39 127.3(4) .
O10 C38 C37 114.3(4) .
C39 C38 C37 118.4(4) .
F7 C37 F9 108.3(5) .
F7 C37 F8 104.0(6) .
F9 C37 F8 105.9(5) .
F7 C37 C38 113.5(5) .
F9 C37 C38 114.2(5) .
F8 C37 C38 110.3(4) .
C2 C1 N2 109.0(3) .
C2 C1 H1 125.5 .
N2 C1 H1 125.5 .
F13 C27 F14 109.7(5) .
F13 C27 F15 104.8(6) .
F14 C27 F15 104.6(5) .
F13 C27 C28 112.7(4) .
F14 C27 C28 113.4(5) .
F15 C27 C28 111.0(5) .
C14 C9 C10 121.5(3) .
C14 C9 N1 118.8(3) 4_666
C10 C9 N1 119.7(3) 4_666
C16 C18 H18A 109.5 .
C16 C18 H18B 109.5 .
H18A C18 H18B 109.5 .
C16 C18 H18C 109.5 .
H18A C18 H18C 109.5 .
H18B C18 H18C 109.5 .

loop_
_geom_bond_atom_site_label_1
_geom_bond_atom_site_label_2
_geom_bond_distance
_geom_bond_site_symmetry_2
Gd1 O7 2.358(3) .
Gd1 O10 2.363(3) .
Gd1 O9 2.364(3) .
Gd1 O11 2.362(2) .
Gd1 O12 2.379(3) .
Gd1 O6 2.383(3) .
Gd1 O5 2.408(3) .
Gd1 O8 2.417(3) .
Cu1 O4 1.930(2) .
Cu1 O2 1.964(3) .
Cu1 N2 1.968(3) .
Cu1 N3 2.000(3) .
Cu1 O3 2.192(3) .
O4 C0AA 1.280(5) .
O2 N4 1.306(4) .
O1 N5 1.262(4) .
F20 C46 1.327(5) .
F21 C46 1.339(5) .
F28 C32 1.329(5) .
F30 C32 1.341(5) .
N3 C8 1.337(5) .
N3 C4 1.366(5) .
N5 C15 1.354(5) .
N5 C19 1.516(5) .
N2 C3 1.328(5) .
N2 C1 1.369(5) .
O8 C35 1.231(5) .
N1 C3 1.358(5) .
N1 C2 1.382(4) .
N1 C9 1.433(5) 4_565
O7 C33 1.257(5) .
O3 C23 1.236(5) .
O11 C45 1.245(5) .
C10 C11 1.384(5) .
C10 C9 1.389(5) .
C10 H10 0.9300 .
C6 C7 1.387(6) .
C6 C1AA 1.396(5) .
C6 H6 0.9300 .
N4 C15 1.340(5) .
N4 C16 1.501(5) .
C15 C12 1.462(5) .
F29 C32 1.323(5) .
C3 C4 1.457(5) .
F17 C31 1.324(6) .
F1 C26 1.327(6) .
O6 C30 1.244(5) .
O5 C28 1.251(5) .
O12 C43 1.241(5) .
C43 C44 1.397(5) .
C43 C42 1.527(6) .
F16 C31 1.333(6) .
O9 C40 1.251(6) .
F5 C22 1.281(6) .
C13 C14 1.383(5) .
C13 C12 1.398(5) .
C13 H13 0.9300 .
F18 C31 1.324(6) .
F26 C36 1.296(6) .
C1AA C4 1.385(5) .
C1AA H1AA 0.9300 .
F19 C46 1.330(5) .
F22 C42 1.313(5) .
C32 C33 1.530(5) .
C2 C1 1.346(5) .
C2 H2 0.9300 .
C24 C0AA 1.359(6) .
C24 C23 1.413(6) .
C24 H24 0.9300 .
C14 C9 1.381(5) .
C14 H14 0.9300 .
C46 C45 1.533(5) .
C7 C8 1.380(6) .
C7 H7 0.9300 .
F3 C26 1.318(6) .
C33 C34 1.381(6) .
C12 C11 1.402(5) .
C11 H11 0.9300 .
C23 C22 1.527(7) .
F2 C26 1.314(6) .
C35 C34 1.400(6) .
C35 C36 1.532(6) .
C17 C16 1.522(6) .
C17 H17A 0.9600 .
C17 H17B 0.9600 .
C17 H17C 0.9600 .
F10 C41 1.279(7) .
F23 C42 1.317(6) .
C19 C20 1.523(6) .
C19 C21 1.526(6) .
C19 C16 1.565(6) .
C8 H8 0.9300 .
C16 C18 1.525(6) .
C34 H34 0.9300 .
C30 C29 1.382(7) .
C30 C31 1.544(6) .
C28 C29 1.389(7) .
C28 C27 1.535(7) .
C41 F11 1.295(7) .
C41 F12 1.332(7) .
C41 C40 1.539(7) .
C45 C44 1.392(6) .
C39 C40 1.376(7) .
C39 C38 1.384(7) .
C39 H39 0.9300 .
F4 C22 1.277(8) .
C20 H20A 0.9600 .
C20 H20B 0.9600 .
C20 H20C 0.9600 .
F6 C22 1.281(8) .
C29 H29 0.9300 .
F25 C36 1.238(7) .
C0AA C26 1.529(6) .
C21 H21A 0.9600 .
C21 H21B 0.9600 .
C21 H21C 0.9600 .
C44 H44 0.9300 .
F24 C42 1.316(6) .
C36 F27 1.325(7) .
O10 C38 1.256(5) .
C38 C37 1.529(7) .
C37 F7 1.303(7) .
C37 F9 1.305(6) .
C37 F8 1.316(7) .
C1 H1 0.9300 .
F13 C27 1.294(6) .
F15 C27 1.313(7) .
F14 C27 1.307(6) .
C9 N1 1.434(5) 4_666
C18 H18A 0.9600 .
C18 H18B 0.9600 .
C18 H18C 0.9600 .

loop_
_geom_torsion_atom_site_label_1
_geom_torsion_atom_site_label_2
_geom_torsion_atom_site_label_3
_geom_torsion_atom_site_label_4
_geom_torsion
_geom_torsion_site_symmetry_1
_geom_torsion_site_symmetry_4
Cu1 O2 N4 C15 -94.8(4) . .
Cu1 O2 N4 C16 91.6(3) . .
O2 N4 C15 N5 178.1(3) . .
C16 N4 C15 N5 -7.9(4) . .
O2 N4 C15 C12 -3.5(6) . .
C16 N4 C15 C12 170.5(3) . .
O1 N5 C15 N4 177.0(3) . .
C19 N5 C15 N4 -7.0(4) . .
O1 N5 C15 C12 -1.3(6) . .
C19 N5 C15 C12 174.6(3) . .
C1 N2 C3 N1 -0.5(4) . .
Cu1 N2 C3 N1 173.1(2) . .
C1 N2 C3 C4 177.5(3) . .
Cu1 N2 C3 C4 -8.9(4) . .
C2 N1 C3 N2 0.7(4) . .
C9 N1 C3 N2 -176.3(3) 4_565 .
C2 N1 C3 C4 -176.9(4) . .
C9 N1 C3 C4 6.1(7) 4_565 .
Gd1 O12 C43 C44 -27.8(6) . .
Gd1 O12 C43 C42 149.6(3) . .
C7 C6 C1AA C4 -0.5(6) . .
C8 N3 C4 C1AA -0.5(6) . .
Cu1 N3 C4 C1AA 173.1(3) . .
C8 N3 C4 C3 -179.3(3) . .
Cu1 N3 C4 C3 -5.7(4) . .
C6 C1AA C4 N3 0.8(6) . .
C6 C1AA C4 C3 179.4(4) . .
N2 C3 C4 N3 9.7(5) . .
N1 C3 C4 N3 -172.8(4) . .
N2 C3 C4 C1AA -169.0(4) . .
N1 C3 C4 C1AA 8.5(7) . .
C3 N1 C2 C1 -0.6(4) . .
C9 N1 C2 C1 176.5(4) 4_565 .
C12 C13 C14 C9 -0.3(5) . .
C1AA C6 C7 C8 0.0(6) . .
Gd1 O7 C33 C34 -25.2(6) . .
Gd1 O7 C33 C32 156.0(3) . .
F29 C32 C33 O7 -167.7(4) . .
F28 C32 C33 O7 -45.1(5) . .
F30 C32 C33 O7 72.0(5) . .
F29 C32 C33 C34 13.4(6) . .
F28 C32 C33 C34 136.0(4) . .
F30 C32 C33 C34 -106.9(4) . .
C14 C13 C12 C11 -0.7(5) . .
C14 C13 C12 C15 177.3(3) . .
N4 C15 C12 C11 -23.9(5) . .
N5 C15 C12 C11 154.2(4) . .
N4 C15 C12 C13 158.1(3) . .
N5 C15 C12 C13 -23.8(5) . .
C9 C10 C11 C12 0.1(5) . .
C13 C12 C11 C10 0.8(5) . .
C15 C12 C11 C10 -177.2(3) . .
Cu1 O3 C23 C24 4.1(6) . .
Cu1 O3 C23 C22 -175.9(3) . .
C0AA C24 C23 O3 3.3(8) . .
C0AA C24 C23 C22 -176.7(4) . .
Gd1 O8 C35 C34 20.5(7) . .
Gd1 O8 C35 C36 -158.8(3) . .
O1 N5 C19 C20 74.0(4) . .
C15 N5 C19 C20 -102.2(4) . .
O1 N5 C19 C21 -45.5(5) . .
C15 N5 C19 C21 138.2(4) . .
O1 N5 C19 C16 -166.2(3) . .
C15 N5 C19 C16 17.6(4) . .
C4 N3 C8 C7 -0.1(6) . .
Cu1 N3 C8 C7 -172.8(3) . .
C6 C7 C8 N3 0.3(7) . .
O2 N4 C16 C18 73.4(4) . .
C15 N4 C16 C18 -100.9(4) . .
O2 N4 C16 C17 -46.5(4) . .
C15 N4 C16 C17 139.2(3) . .
O2 N4 C16 C19 -167.5(3) . .
C15 N4 C16 C19 18.2(4) . .
N5 C19 C16 N4 -19.4(4) . .
C20 C19 C16 N4 94.1(4) . .
C21 C19 C16 N4 -135.2(4) . .
N5 C19 C16 C18 93.4(4) . .
C20 C19 C16 C18 -153.1(4) . .
C21 C19 C16 C18 -22.4(5) . .
N5 C19 C16 C17 -137.4(3) . .
C20 C19 C16 C17 -23.9(5) . .
C21 C19 C16 C17 106.8(4) . .
O7 C33 C34 C35 -1.8(7) . .
C32 C33 C34 C35 177.0(4) . .
O8 C35 C34 C33 3.8(7) . .
C36 C35 C34 C33 -176.9(4) . .
Gd1 O6 C30 C29 -18.5(7) . .
Gd1 O6 C30 C31 160.1(3) . .
Gd1 O5 C28 C29 13.5(7) . .
Gd1 O5 C28 C27 -167.1(3) . .
Gd1 O11 C45 C44 22.0(6) . .
Gd1 O11 C45 C46 -155.4(2) . .
F20 C46 C45 O11 -53.9(4) . .
F19 C46 C45 O11 64.3(5) . .
F21 C46 C45 O11 -174.9(3) . .
F20 C46 C45 C44 128.5(4) . .
F19 C46 C45 C44 -113.4(4) . .
F21 C46 C45 C44 7.4(5) . .
O6 C30 C31 F17 135.4(4) . .
C29 C30 C31 F17 -45.8(6) . .
O6 C30 C31 F18 14.0(6) . .
C29 C30 C31 F18 -167.2(4) . .
O6 C30 C31 F16 -105.7(5) . .
C29 C30 C31 F16 73.1(6) . .
Gd1 O9 C40 C39 17.3(7) . .
Gd1 O9 C40 C41 -163.9(3) . .
C38 C39 C40 O9 6.2(8) . .
C38 C39 C40 C41 -172.5(5) . .
F10 C41 C40 O9 -78.9(7) . .
F11 C41 C40 O9 43.0(7) . .
F12 C41 C40 O9 157.1(5) . .
F10 C41 C40 C39 100.0(7) . .
F11 C41 C40 C39 -138.1(6) . .
F12 C41 C40 C39 -24.0(7) . .
O3 C23 C22 F4 -8.8(8) . .
C24 C23 C22 F4 171.2(6) . .
O3 C23 C22 F6 105.9(7) . .
C24 C23 C22 F6 -74.0(7) . .
O3 C23 C22 F5 -132.5(5) . .
C24 C23 C22 F5 47.5(7) . .
O6 C30 C29 C28 1.2(8) . .
C31 C30 C29 C28 -177.4(4) . .
O5 C28 C29 C30 1.1(8) . .
C27 C28 C29 C30 -178.2(4) . .
Cu1 O4 C0AA C24 -13.5(6) . .
Cu1 O4 C0AA C26 168.1(3) . .
C23 C24 C0AA O4 1.2(8) . .
C23 C24 C0AA C26 179.5(4) . .
O11 C45 C44 C43 0.9(7) . .
C46 C45 C44 C43 178.1(4) . .
O12 C43 C44 C45 2.3(7) . .
C42 C43 C44 C45 -174.9(4) . .
O4 C0AA C26 F2 -56.3(5) . .
C24 C0AA C26 F2 125.1(5) . .
O4 C0AA C26 F3 -176.3(4) . .
C24 C0AA C26 F3 5.1(6) . .
O4 C0AA C26 F1 63.0(5) . .
C24 C0AA C26 F1 -115.6(5) . .
O8 C35 C36 F25 78.4(7) . .
C34 C35 C36 F25 -101.0(6) . .
O8 C35 C36 F26 -154.4(5) . .
C34 C35 C36 F26 26.2(7) . .
O8 C35 C36 F27 -39.6(7) . .
C34 C35 C36 F27 141.1(5) . .
O12 C43 C42 F22 -75.2(5) . .
C44 C43 C42 F22 102.4(5) . .
O12 C43 C42 F23 163.7(4) . .
C44 C43 C42 F23 -18.7(6) . .
O12 C43 C42 F24 43.2(5) . .
C44 C43 C42 F24 -139.2(4) . .
Gd1 O10 C38 C39 -24.5(7) . .
Gd1 O10 C38 C37 155.6(3) . .
C40 C39 C38 O10 -2.3(8) . .
C40 C39 C38 C37 177.7(5) . .
O10 C38 C37 F7 45.2(7) . .
C39 C38 C37 F7 -134.8(6) . .
O10 C38 C37 F9 169.9(5) . .
C39 C38 C37 F9 -10.1(8) . .
O10 C38 C37 F8 -71.0(6) . .
C39 C38 C37 F8 109.0(6) . .
N1 C2 C1 N2 0.3(5) . .
C3 N2 C1 C2 0.1(5) . .
Cu1 N2 C1 C2 -170.9(3) . .
O5 C28 C27 F13 53.6(7) . .
C29 C28 C27 F13 -127.0(6) . .
O5 C28 C27 F14 179.0(5) . .
C29 C28 C27 F14 -1.6(7) . .
O5 C28 C27 F15 -63.6(6) . .
C29 C28 C27 F15 115.8(5) . .
C13 C14 C9 C10 1.2(5) . .
C13 C14 C9 N1 179.4(3) . 4_666
C11 C10 C9 C14 -1.1(5) . .
C11 C10 C9 N1 -179.3(3) . 4_666
